data_1504708
loop_
_publ_author_name
'Chung, Cheol K.'
'Grubbs, Robert H.'

_publ_section_title
;
 Olefin metathesis catalyst: stabilization effect of backbone
 substitutions of N-heterocyclic carbene.
;
_journal_issue 13
_journal_name_full 'Organic letters'
_journal_page_first 2693
_journal_page_last 2696
_journal_paper_doi 10.1021/ol800824h
_journal_volume 10
_journal_year 2008
_chemical_formula_moiety 'C29 H34 Cl2 N2 O Ru, C6 H6'
_chemical_formula_sum 'C35 H40 Cl2 N2 O Ru'
_chemical_formula_weight 676.66
_chemical_name_systematic
;

 ?

;
_space_group_IT_number 2
_symmetry_cell_setting triclinic
_symmetry_space_group_name_Hall '-P 1'
_symmetry_space_group_name_H-M 'P -1'
_audit_creation_method SHELXL-97
_cell_angle_alpha 78.5830(10)
_cell_angle_beta 81.9420(10)
_cell_angle_gamma 88.4040(10)
_cell_formula_units_Z 2
_cell_length_a 10.3243(4)
_cell_length_b 12.2628(5)
_cell_length_c 12.8923(5)
_cell_measurement_reflns_used 12191
_cell_measurement_temperature 100(2)
_cell_measurement_theta_max 35.12
_cell_measurement_theta_min 2.39
_cell_volume 1584.13(11)
_computing_cell_refinement 'Bruker SAINT v6.45A'
_computing_data_collection 'Bruker SMART v5.630'
_computing_data_reduction 'Bruker SAINT v6.45A'
_computing_molecular_graphics 'Bruker XP v5.1'
_computing_publication_material 'Bruker XCIF v6.12'
_computing_structure_refinement 'Bruker XL v6.12'
_computing_structure_solution 'Bruker XS v6.12'
_diffrn_ambient_temperature 100(2)
_diffrn_measured_fraction_theta_full 0.938
_diffrn_measured_fraction_theta_max 0.885
_diffrn_measurement_device_type 'Bruker SMART 1000'
_diffrn_measurement_method '\w scans at 7 \f settings'
_diffrn_radiation_monochromator graphite
_diffrn_radiation_source 'fine-focus sealed tube'
_diffrn_radiation_type MoK\a
_diffrn_radiation_wavelength 0.71073
_diffrn_reflns_av_R_equivalents 0.0950
_diffrn_reflns_av_sigmaI/netI 0.1095
_diffrn_reflns_limit_h_max 16
_diffrn_reflns_limit_h_min -16
_diffrn_reflns_limit_k_max 20
_diffrn_reflns_limit_k_min -19
_diffrn_reflns_limit_l_max 20
_diffrn_reflns_limit_l_min -20
_diffrn_reflns_number 40231
_diffrn_reflns_theta_full 25.7
_diffrn_reflns_theta_max 36.06
_diffrn_reflns_theta_min 1.63
_exptl_absorpt_coefficient_mu 0.694
_exptl_absorpt_correction_T_max 0.9276
_exptl_absorpt_correction_T_min 0.9031
_exptl_absorpt_correction_type none
_exptl_crystal_colour Brown/green
_exptl_crystal_density_diffrn 1.419
_exptl_crystal_density_method 'not measured'
_exptl_crystal_description Fragment
_exptl_crystal_F_000 700
_exptl_crystal_size_max 0.15
_exptl_crystal_size_mid 0.12
_exptl_crystal_size_min 0.11
_refine_diff_density_max 1.507
_refine_diff_density_min -1.410
_refine_diff_density_rms 0.132
_refine_ls_extinction_method none
_refine_ls_goodness_of_fit_ref 1.015
_refine_ls_number_parameters 376
_refine_ls_number_reflns 13346
_refine_ls_number_restraints 0
_refine_ls_restrained_S_all 1.015
_refine_ls_R_factor_all 0.0759
_refine_ls_R_factor_gt 0.0445
_refine_ls_shift/su_max 0.001
_refine_ls_shift/su_mean 0.000
_refine_ls_structure_factor_coef Fsqd
_refine_ls_weighting_details w=1/s^2^(Fo^2^)
_refine_ls_weighting_scheme sigma
_refine_ls_wR_factor_gt 0.0769
_refine_ls_wR_factor_ref 0.0829
_reflns_number_gt 8957
_reflns_number_total 13346
_reflns_threshold_expression >2sigma(I)
_cod_data_source_file ol800824h-file003.cif
_cod_data_source_block 13
_cod_depositor_comments
;
The following automatic conversions were performed:

'_symmetry_cell_setting' value 'Triclinic' changed to 'triclinic'
according to /home/saulius/struct/CIF-dictionaries/cif_core.dic
dictionary named 'cif_core.dic' version 2.4.1 from
2010-06-29.

'_refine_ls_weighting_scheme' value 'Sigma' changed to
'sigma' according to
/home/saulius/struct/CIF-dictionaries/cif_core.dic dictionary named
'cif_core.dic' version 2.4.1 from 2010-06-29.

Automatic conversion script
Id: cif_fix_values 1715 2011-07-08 13:25:40Z adriana 
;
_cod_original_sg_symbol_H-M P-1
_cod_database_code 1504708

loop_
_symmetry_equiv_pos_as_xyz
'x, y, z'
'-x, -y, -z'

loop_
_atom_site_label
_atom_site_type_symbol
_atom_site_fract_x
_atom_site_fract_y
_atom_site_fract_z
_atom_site_U_iso_or_equiv
_atom_site_adp_type
_atom_site_occupancy
_atom_site_symmetry_multiplicity
_atom_site_calc_flag
_atom_site_refinement_flags
Ru1 Ru 0.532455(16) 0.722205(14) 0.740207(13) 0.00934(4) Uani 1 1 d .
Cl1 Cl 0.66593(5) 0.87860(4) 0.66581(4) 0.01456(10) Uani 1 1 d .
Cl2 Cl 0.33941(5) 0.62153(4) 0.80474(4) 0.01288(10) Uani 1 1 d .
O1 O 0.50310(14) 0.70716(12) 0.56948(11) 0.0133(3) Uani 1 1 d .
N1 N 0.47823(15) 0.77557(13) 0.95363(12) 0.0098(3) Uani 1 1 d .
N2 N 0.67317(15) 0.70253(13) 0.93454(13) 0.0101(3) Uani 1 1 d .
C1 C 0.56688(18) 0.73037(16) 0.88411(16) 0.0100(4) Uani 1 1 d .
C2 C 0.52036(19) 0.75841(16) 1.06316(15) 0.0106(4) Uani 1 1 d .
C3 C 0.66986(19) 0.75684(16) 1.02941(15) 0.0117(4) Uani 1 1 d .
C4 C 0.4753(2) 0.85193(17) 1.12193(17) 0.0155(4) Uani 1 1 d .
H4A H 0.4948 0.9239 1.0739 0.023 Uiso 1 1 calc R
H4B H 0.5212 0.8464 1.1843 0.023 Uiso 1 1 calc R
H4C H 0.3808 0.8457 1.1453 0.023 Uiso 1 1 calc R
C5 C 0.4690(2) 0.64545(17) 1.12831(16) 0.0150(4) Uani 1 1 d .
H5A H 0.3731 0.6455 1.1373 0.023 Uiso 1 1 calc R
H5B H 0.4988 0.6325 1.1986 0.023 Uiso 1 1 calc R
H5C H 0.5022 0.5862 1.0906 0.023 Uiso 1 1 calc R
C6 C 0.7291(2) 0.87303(17) 0.98852(17) 0.0146(4) Uani 1 1 d .
H6A H 0.8196 0.8665 0.9554 0.022 Uiso 1 1 calc R
H6B H 0.7275 0.9116 1.0484 0.022 Uiso 1 1 calc R
H6C H 0.6779 0.9154 0.9356 0.022 Uiso 1 1 calc R
C7 C 0.7462(2) 0.69205(18) 1.11456(16) 0.0163(4) Uani 1 1 d .
H7A H 0.7153 0.6149 1.1342 0.024 Uiso 1 1 calc R
H7B H 0.7330 0.7263 1.1778 0.024 Uiso 1 1 calc R
H7C H 0.8395 0.6933 1.0865 0.024 Uiso 1 1 calc R
C8 C 0.35934(19) 0.82659(16) 0.92633(15) 0.0108(4) Uani 1 1 d .
C9 C 0.3597(2) 0.90067(17) 0.82890(16) 0.0133(4) Uani 1 1 d .
H9 H 0.4396 0.9179 0.7826 0.016 Uiso 1 1 calc R
C10 C 0.2441(2) 0.94917(18) 0.79934(17) 0.0177(4) Uani 1 1 d .
H10 H 0.2451 0.9976 0.7319 0.021 Uiso 1 1 calc R
C11 C 0.1269(2) 0.92770(18) 0.86716(18) 0.0190(5) Uani 1 1 d .
H11 H 0.0478 0.9613 0.8469 0.023 Uiso 1 1 calc R
C12 C 0.1273(2) 0.8562(2) 0.96516(19) 0.0220(5) Uani 1 1 d .
H12 H 0.0480 0.8421 1.0129 0.026 Uiso 1 1 calc R
C13 C 0.2418(2) 0.80528(18) 0.99434(17) 0.0169(4) Uani 1 1 d .
H13 H 0.2401 0.7555 1.0611 0.020 Uiso 1 1 calc R
C14 C 0.78967(18) 0.64963(17) 0.89310(16) 0.0117(4) Uani 1 1 d .
C15 C 0.8800(2) 0.70926(18) 0.81284(17) 0.0163(4) Uani 1 1 d .
H15 H 0.8668 0.7860 0.7858 0.020 Uiso 1 1 calc R
C16 C 0.9900(2) 0.6542(2) 0.77308(19) 0.0231(5) Uani 1 1 d .
H16 H 1.0517 0.6936 0.7176 0.028 Uiso 1 1 calc R
C17 C 1.0107(2) 0.5432(2) 0.81308(19) 0.0223(5) Uani 1 1 d .
H17 H 1.0856 0.5065 0.7847 0.027 Uiso 1 1 calc R
C18 C 0.9219(2) 0.48526(18) 0.89487(18) 0.0175(4) Uani 1 1 d .
H18 H 0.9367 0.4091 0.9232 0.021 Uiso 1 1 calc R
C19 C 0.81111(19) 0.53870(17) 0.93542(16) 0.0128(4) Uani 1 1 d .
H19 H 0.7505 0.4994 0.9918 0.015 Uiso 1 1 calc R
C20 C 0.64305(19) 0.60834(16) 0.71728(16) 0.0117(4) Uani 1 1 d .
H20 H 0.6881 0.5702 0.7732 0.014 Uiso 1 1 calc R
C21 C 0.6625(2) 0.57569(16) 0.61379(16) 0.0126(4) Uani 1 1 d .
C22 C 0.7525(2) 0.49371(18) 0.58943(18) 0.0176(4) Uani 1 1 d .
H22 H 0.8031 0.4566 0.6420 0.021 Uiso 1 1 calc R
C23 C 0.7681(2) 0.46653(19) 0.48885(19) 0.0226(5) Uani 1 1 d .
H23 H 0.8301 0.4118 0.4720 0.027 Uiso 1 1 calc R
C24 C 0.6926(2) 0.51970(19) 0.41324(18) 0.0218(5) Uani 1 1 d .
H24 H 0.7023 0.4996 0.3451 0.026 Uiso 1 1 calc R
C25 C 0.6030(2) 0.60186(18) 0.43455(16) 0.0166(4) Uani 1 1 d .
H25 H 0.5526 0.6384 0.3816 0.020 Uiso 1 1 calc R
C26 C 0.5887(2) 0.62939(16) 0.53531(16) 0.0128(4) Uani 1 1 d .
C27 C 0.4331(2) 0.78051(18) 0.49043(16) 0.0168(4) Uani 1 1 d .
H27 H 0.3945 0.7348 0.4462 0.020 Uiso 1 1 calc R
C28 C 0.5274(2) 0.86483(19) 0.41845(18) 0.0227(5) Uani 1 1 d .
H28A H 0.5684 0.9072 0.4621 0.034 Uiso 1 1 calc R
H28B H 0.4796 0.9157 0.3685 0.034 Uiso 1 1 calc R
H28C H 0.5951 0.8260 0.3783 0.034 Uiso 1 1 calc R
C29 C 0.3246(2) 0.8338(2) 0.55441(18) 0.0229(5) Uani 1 1 d .
H29A H 0.2728 0.7758 0.6053 0.034 Uiso 1 1 calc R
H29B H 0.2683 0.8769 0.5061 0.034 Uiso 1 1 calc R
H29C H 0.3624 0.8832 0.5934 0.034 Uiso 1 1 calc R
C41 C 0.0376(3) 0.9421(2) 0.3627(2) 0.0303(6) Uani 1 1 d .
H41 H 0.0542 1.0175 0.3642 0.036 Uiso 1 1 calc R
C42 C 0.1178(3) 0.8881(2) 0.2962(2) 0.0375(7) Uani 1 1 d .
H42 H 0.1907 0.9261 0.2520 0.045 Uiso 1 1 calc R
C43 C 0.0945(3) 0.7798(3) 0.2922(2) 0.0464(8) Uani 1 1 d .
H43 H 0.1514 0.7430 0.2457 0.056 Uiso 1 1 calc R
C44 C -0.0112(3) 0.7242(2) 0.3557(3) 0.0443(8) Uani 1 1 d .
H44 H -0.0286 0.6495 0.3518 0.053 Uiso 1 1 calc R
C45 C -0.0924(3) 0.7775(2) 0.4256(2) 0.0387(7) Uani 1 1 d .
H45 H -0.1640 0.7392 0.4712 0.046 Uiso 1 1 calc R
C46 C -0.0673(3) 0.8872(2) 0.4277(2) 0.0316(6) Uani 1 1 d .
H46 H -0.1228 0.9249 0.4743 0.038 Uiso 1 1 calc R

loop_
_atom_site_aniso_label
_atom_site_aniso_U_11
_atom_site_aniso_U_22
_atom_site_aniso_U_33
_atom_site_aniso_U_23
_atom_site_aniso_U_13
_atom_site_aniso_U_12
Ru1 0.01079(7) 0.00962(7) 0.00743(7) -0.00124(6) -0.00103(5) -0.00103(5)
Cl1 0.0156(2) 0.0125(2) 0.0143(2) -0.00027(19) 0.00010(18) -0.00374(19)
Cl2 0.0133(2) 0.0136(2) 0.0117(2) -0.00259(18) -0.00069(17) -0.00380(18)
O1 0.0180(7) 0.0134(7) 0.0083(6) -0.0013(6) -0.0025(6) 0.0000(6)
N1 0.0106(7) 0.0131(8) 0.0065(7) -0.0034(6) -0.0022(6) 0.0013(6)
N2 0.0096(7) 0.0120(8) 0.0099(7) -0.0045(6) -0.0028(6) 0.0009(6)
C1 0.0095(8) 0.0073(8) 0.0123(9) -0.0001(7) -0.0008(7) -0.0020(7)
C2 0.0134(9) 0.0117(9) 0.0077(8) -0.0036(7) -0.0027(7) 0.0013(7)
C3 0.0120(9) 0.0129(9) 0.0108(9) -0.0029(8) -0.0031(7) 0.0014(8)
C4 0.0162(10) 0.0174(10) 0.0146(10) -0.0076(8) -0.0020(8) 0.0028(8)
C5 0.0163(10) 0.0139(10) 0.0134(10) 0.0011(8) -0.0019(8) -0.0010(8)
C6 0.0147(10) 0.0138(10) 0.0161(10) -0.0043(8) -0.0024(8) -0.0019(8)
C7 0.0179(10) 0.0186(10) 0.0135(10) -0.0032(8) -0.0072(8) 0.0040(8)
C8 0.0108(9) 0.0108(9) 0.0118(9) -0.0043(8) -0.0027(7) 0.0010(7)
C9 0.0144(9) 0.0141(10) 0.0122(9) -0.0042(8) -0.0026(8) 0.0033(8)
C10 0.0223(11) 0.0168(10) 0.0153(10) -0.0039(9) -0.0069(9) 0.0034(9)
C11 0.0122(10) 0.0200(11) 0.0267(12) -0.0053(10) -0.0090(9) 0.0040(8)
C12 0.0112(10) 0.0281(12) 0.0251(12) -0.0028(10) -0.0007(9) -0.0004(9)
C13 0.0137(10) 0.0201(11) 0.0151(10) -0.0004(9) -0.0007(8) 0.0005(8)
C14 0.0086(9) 0.0151(10) 0.0119(9) -0.0042(8) -0.0017(7) 0.0011(7)
C15 0.0142(10) 0.0153(10) 0.0188(10) -0.0033(9) -0.0003(8) -0.0008(8)
C16 0.0135(10) 0.0281(13) 0.0258(12) -0.0043(10) 0.0033(9) -0.0022(9)
C17 0.0108(10) 0.0310(13) 0.0264(12) -0.0103(11) -0.0015(9) 0.0063(9)
C18 0.0151(10) 0.0179(10) 0.0207(11) -0.0058(9) -0.0047(9) 0.0045(8)
C19 0.0129(9) 0.0149(10) 0.0114(9) -0.0039(8) -0.0033(7) 0.0019(8)
C20 0.0150(9) 0.0101(9) 0.0099(9) -0.0017(7) -0.0012(7) -0.0024(8)
C21 0.0148(9) 0.0102(9) 0.0118(9) -0.0024(8) 0.0027(8) -0.0043(8)
C22 0.0164(10) 0.0167(10) 0.0198(11) -0.0068(9) 0.0018(8) 0.0005(8)
C23 0.0244(12) 0.0209(11) 0.0235(12) -0.0126(10) 0.0050(9) -0.0008(9)
C24 0.0270(12) 0.0243(12) 0.0148(10) -0.0119(9) 0.0076(9) -0.0092(10)
C25 0.0235(11) 0.0173(10) 0.0088(9) -0.0035(8) 0.0019(8) -0.0074(9)
C26 0.0154(10) 0.0109(9) 0.0117(9) -0.0031(8) 0.0018(8) -0.0051(8)
C27 0.0198(11) 0.0193(11) 0.0099(9) 0.0019(8) -0.0044(8) -0.0009(9)
C28 0.0325(13) 0.0192(11) 0.0155(10) 0.0002(9) -0.0042(10) -0.0023(10)
C29 0.0253(12) 0.0263(12) 0.0166(11) -0.0021(10) -0.0057(9) 0.0061(10)
C41 0.0304(14) 0.0287(13) 0.0322(14) -0.0040(11) -0.0077(11) -0.0037(11)
C42 0.0288(14) 0.0350(15) 0.0363(15) 0.0111(12) 0.0124(12) 0.0026(12)
C43 0.055(2) 0.0402(17) 0.0351(16) -0.0058(14) 0.0178(14) 0.0150(15)
C44 0.0491(19) 0.0251(14) 0.059(2) -0.0108(14) -0.0040(16) -0.0018(13)
C45 0.0195(13) 0.0361(16) 0.0510(18) 0.0065(14) 0.0078(12) -0.0065(12)
C46 0.0290(14) 0.0392(16) 0.0251(13) -0.0077(12) 0.0023(11) 0.0039(12)

loop_
_atom_type_symbol
_atom_type_description
_atom_type_scat_dispersion_real
_atom_type_scat_dispersion_imag
_atom_type_scat_source
C C 0.0033 0.0016 'International Tables Vol C Tables 4.2.6.8 and 6.1.1.4'
H H 0.0000 0.0000 'International Tables Vol C Tables 4.2.6.8 and 6.1.1.4'
N N 0.0061 0.0033 'International Tables Vol C Tables 4.2.6.8 and 6.1.1.4'
O O 0.0106 0.0060 'International Tables Vol C Tables 4.2.6.8 and 6.1.1.4'
Cl Cl 0.1484 0.1585 'International Tables Vol C Tables 4.2.6.8 and 6.1.1.4'
Ru Ru -1.2594 0.8363 'International Tables Vol C Tables 4.2.6.8 and 6.1.1.4'

loop_
_geom_angle_atom_site_label_1
_geom_angle_atom_site_label_2
_geom_angle_atom_site_label_3
_geom_angle
_geom_angle_publ_flag
C20 Ru1 C1 98.53(8) yes
C20 Ru1 O1 78.37(7) yes
C1 Ru1 O1 176.72(7) yes
C20 Ru1 Cl2 99.49(6) yes
C1 Ru1 Cl2 92.76(6) yes
O1 Ru1 Cl2 88.85(4) yes
C20 Ru1 Cl1 101.71(6) yes
C1 Ru1 Cl1 90.98(6) yes
O1 Ru1 Cl1 88.61(4) yes
Cl2 Ru1 Cl1 157.668(19) yes
C26 O1 C27 118.66(15) ?
C26 O1 Ru1 109.48(11) ?
C27 O1 Ru1 130.35(12) ?
C1 N1 C8 123.76(16) ?
C1 N1 C2 111.34(15) ?
C8 N1 C2 124.83(15) ?
C1 N2 C14 125.94(16) ?
C1 N2 C3 111.33(15) ?
C14 N2 C3 121.36(15) ?
N2 C1 N1 106.23(16) ?
N2 C1 Ru1 131.74(14) ?
N1 C1 Ru1 121.95(14) ?
N1 C2 C4 112.66(16) ?
N1 C2 C5 109.07(16) ?
C4 C2 C5 110.83(16) ?
N1 C2 C3 98.48(14) ?
C4 C2 C3 113.27(17) ?
C5 C2 C3 111.94(16) ?
N2 C3 C7 112.76(16) ?
N2 C3 C6 107.12(16) ?
C7 C3 C6 109.62(17) ?
N2 C3 C2 99.04(15) ?
C7 C3 C2 114.45(17) ?
C6 C3 C2 113.28(16) ?
C13 C8 C9 118.84(18) ?
C13 C8 N1 121.79(18) ?
C9 C8 N1 119.37(17) ?
C10 C9 C8 120.32(19) ?
C9 C10 C11 120.8(2) ?
C12 C11 C10 118.8(2) ?
C13 C12 C11 120.9(2) ?
C12 C13 C8 120.4(2) ?
C19 C14 C15 120.73(18) ?
C19 C14 N2 118.70(17) ?
C15 C14 N2 120.56(18) ?
C16 C15 C14 118.7(2) ?
C17 C16 C15 120.9(2) ?
C16 C17 C18 119.9(2) ?
C17 C18 C19 120.0(2) ?
C14 C19 C18 119.62(19) ?
C21 C20 Ru1 120.21(15) ?
C26 C21 C22 119.00(18) ?
C26 C21 C20 118.30(18) ?
C22 C21 C20 122.69(19) ?
C23 C22 C21 120.3(2) ?
C24 C23 C22 119.6(2) ?
C23 C24 C25 121.6(2) ?
C24 C25 C26 118.5(2) ?
O1 C26 C25 125.62(19) ?
O1 C26 C21 113.34(17) ?
C25 C26 C21 121.03(19) ?
O1 C27 C29 105.82(16) ?
O1 C27 C28 109.74(17) ?
C29 C27 C28 112.83(19) ?
C42 C41 C46 119.9(3) ?
C41 C42 C43 120.8(3) ?
C42 C43 C44 120.0(3) ?
C43 C44 C45 119.8(3) ?
C46 C45 C44 119.1(2) ?
C41 C46 C45 120.4(2) ?

loop_
_geom_bond_atom_site_label_1
_geom_bond_atom_site_label_2
_geom_bond_distance
_geom_bond_publ_flag
Ru1 C20 1.822(2) yes
Ru1 C1 1.959(2) yes
Ru1 O1 2.3068(14) yes
Ru1 Cl2 2.3354(5) yes
Ru1 Cl1 2.3549(5) yes
O1 C26 1.376(2) ?
O1 C27 1.476(2) ?
N1 C1 1.374(2) ?
N1 C8 1.419(2) ?
N1 C2 1.509(2) ?
N2 C1 1.355(2) ?
N2 C14 1.438(2) ?
N2 C3 1.500(2) ?
C2 C4 1.524(3) ?
C2 C5 1.536(3) ?
C2 C3 1.545(3) ?
C3 C7 1.523(3) ?
C3 C6 1.530(3) ?
C8 C13 1.392(3) ?
C8 C9 1.396(3) ?
C9 C10 1.387(3) ?
C10 C11 1.389(3) ?
C11 C12 1.388(3) ?
C12 C13 1.386(3) ?
C14 C19 1.386(3) ?
C14 C15 1.394(3) ?
C15 C16 1.393(3) ?
C16 C17 1.378(3) ?
C17 C18 1.388(3) ?
C18 C19 1.392(3) ?
C20 C21 1.453(3) ?
C21 C26 1.401(3) ?
C21 C22 1.401(3) ?
C22 C23 1.388(3) ?
C23 C24 1.384(3) ?
C24 C25 1.391(3) ?
C25 C26 1.393(3) ?
C27 C29 1.508(3) ?
C27 C28 1.517(3) ?
C41 C42 1.361(4) ?
C41 C46 1.375(4) ?
C42 C43 1.368(4) ?
C43 C44 1.377(4) ?
C44 C45 1.390(4) ?
C45 C46 1.383(4) ?
